data_1549332
loop_
_publ_author_name
'Wappes, Ethan A.'
'Vanitcha, Avassaya'
'Nagib, David A.'

_publ_section_title
;
 \b C-H di-halogenation <i>via</i> iterative hydrogen atom transfer.
;
_journal_issue 19
_journal_name_full 'Chemical science'
_journal_page_first 4500
_journal_page_last 4504
_journal_paper_doi 10.1039/c8sc01214h
_journal_volume 9
_journal_year 2018
_chemical_formula_moiety 'C8 H12 Br2 Cl3 N O'
_chemical_formula_sum 'C8 H12 Br2 Cl3 N O'
_chemical_formula_weight 404.36
_space_group_IT_number 15
_space_group_name_Hall '-C 2yc'
_space_group_name_H-M_alt 'C 1 2/c 1'
_symmetry_cell_setting monoclinic
_symmetry_Int_Tables_number 15
_symmetry_space_group_name_Hall '-C 2yc'
_symmetry_space_group_name_H-M 'C 1 2/c 1'
_atom_sites_solution_hydrogens mixed
_atom_sites_solution_primary dual
_audit_conform_dict_location ftp://ftp.iucr.org/pub/cif_core.dic
_audit_conform_dict_name cif_core.dic
_audit_conform_dict_version 2.4.3
_audit_creation_date 2017-10-18T11:59:58-00:00
_audit_creation_method 'WinGX routine CIF_UPDATE'
_audit_update_record
;
2017-10-19 deposited with the CCDC.
2018-04-20 downloaded from the CCDC.
;
_cell_angle_alpha 90
_cell_angle_beta 98.7660(10)
_cell_angle_gamma 90
_cell_formula_units_Z 8
_cell_length_a 18.3209(5)
_cell_length_b 12.3996(3)
_cell_length_c 12.1068(3)
_cell_measurement_reflns_used 9102
_cell_measurement_temperature 150(2)
_cell_measurement_theta_max 27.89
_cell_measurement_theta_min 3.29
_cell_measurement_wavelength 0.71073
_cell_volume 2718.20(12)
_computing_cell_refinement 'SAINT v8.38A (Bruker, 2017)'
_computing_data_collection 'Apex3 v2017.3-0 (Bruker, 2017)'
_computing_data_reduction 'SAINT v8.38A (Bruker, 2017)'
_computing_molecular_graphics 'Ortep for Windows (Farrugia, 2012)'
_computing_publication_material 'WinGX publication routines (Farrugia, 2012)'
_computing_structure_refinement 'SHELXL-2014/7 (Sheldrick, 2014)'
_computing_structure_solution 'SHELXT_2014/5 (Sheldrick, 2015)'
_diffrn_ambient_temperature 150(2)
_diffrn_measured_fraction_theta_full 0.998
_diffrn_measured_fraction_theta_max 0.999
_diffrn_measurement_device 'Bruker D8 Venture PHOTON II CPAD'
_diffrn_radiation_monochromator 'TRIUMPH curved--crystal'
_diffrn_radiation_probe x-ray
_diffrn_radiation_type MoK\a
_diffrn_radiation_wavelength 0.71073
_diffrn_reflns_av_R_equivalents 0.0283
_diffrn_reflns_Laue_measured_fraction_full 0.998
_diffrn_reflns_Laue_measured_fraction_max 0.999
_diffrn_reflns_limit_h_max 24
_diffrn_reflns_limit_h_min -24
_diffrn_reflns_limit_k_max 16
_diffrn_reflns_limit_k_min -16
_diffrn_reflns_limit_l_max 15
_diffrn_reflns_limit_l_min -15
_diffrn_reflns_number 36801
_diffrn_reflns_point_group_measured_fraction_full 0.998
_diffrn_reflns_point_group_measured_fraction_max 0.999
_diffrn_reflns_theta_full 25.242
_diffrn_reflns_theta_max 27.887
_diffrn_reflns_theta_min 3.286
_diffrn_source 'fine--focus tube'
_exptl_absorpt_coefficient_mu 6.53
_exptl_absorpt_correction_T_max 0.647
_exptl_absorpt_correction_T_min 0.426
_exptl_absorpt_correction_type multi-scan
_exptl_absorpt_process_details 'SADABS-2016/2 (Bruker AXS )'
_exptl_crystal_colour colorless
_exptl_crystal_density_diffrn 1.976
_exptl_crystal_density_method 'not measured'
_exptl_crystal_description needle
_exptl_crystal_F_000 1568
_exptl_crystal_recrystallization_method 'Re-crystallisation from solvent: hexane'
_exptl_crystal_size_max 0.23
_exptl_crystal_size_mid 0.04
_exptl_crystal_size_min 0.04
_refine_diff_density_max 0.527
_refine_diff_density_min -0.351
_refine_diff_density_rms 0.059
_refine_ls_extinction_method none
_refine_ls_goodness_of_fit_ref 1.074
_refine_ls_hydrogen_treatment refU
_refine_ls_matrix_type full
_refine_ls_number_constraints 0
_refine_ls_number_parameters 141
_refine_ls_number_reflns 3252
_refine_ls_number_restraints 0
_refine_ls_restrained_S_all 1.074
_refine_ls_R_factor_all 0.0214
_refine_ls_R_factor_gt 0.0177
_refine_ls_shift/su_max 0.001
_refine_ls_shift/su_mean 0
_refine_ls_structure_factor_coef Fsqd
_refine_ls_weighting_details 'w=1/[\s^2^(Fo^2^)+(0.0139P)^2^+4.3311P] where P=(Fo^2^+2Fc^2^)/3'
_refine_ls_weighting_scheme calc
_refine_ls_wR_factor_gt 0.0392
_refine_ls_wR_factor_ref 0.0404
_reflns_number_gt 2953
_reflns_number_total 3252
_reflns_threshold_expression 'I > 2\s(I)'
_cod_data_source_file c8sc01214h3.cif
_cod_data_source_block Nagib2149
_cod_depositor_comments 'Adding full bibliography for 1549332.cif.'
_cod_original_sg_symbol_H-M 'C 2/c'
_cod_database_code 1549332

loop_
_symmetry_equiv_pos_as_xyz
'x, y, z'
'-x, y, -z+1/2'
'x+1/2, y+1/2, z'
'-x+1/2, y+1/2, -z+1/2'
'-x, -y, -z'
'x, -y, z-1/2'
'-x+1/2, -y+1/2, -z'
'x+1/2, -y+1/2, z-1/2'

loop_
_atom_site_label
_atom_site_type_symbol
_atom_site_fract_x
_atom_site_fract_y
_atom_site_fract_z
_atom_site_U_iso_or_equiv
_atom_site_adp_type
_atom_site_occupancy
_atom_site_calc_flag
C1 C 0.51420(9) 0.74453(14) 0.48268(15) 0.0227(3) Uani 1 d
C2 C 0.45195(9) 0.68312(14) 0.52808(14) 0.0220(3) Uani 1 d
C3 C 0.33806(9) 0.59868(14) 0.47369(13) 0.0199(3) Uani 1 d
H3A H 0.3109 0.6422 0.5227 0.024 Uiso 1 calc
H3B H 0.3571 0.5332 0.5152 0.024 Uiso 1 calc
C4 C 0.28660(9) 0.56705(13) 0.36851(13) 0.0164(3) Uani 1 d
C5 C 0.21868(9) 0.50104(13) 0.39265(14) 0.0184(3) Uani 1 d
C6 C 0.16872(10) 0.46923(15) 0.28446(15) 0.0246(4) Uani 1 d
H6A H 0.1968 0.4253 0.2383 0.037 Uiso 1 calc
H6B H 0.1508 0.5344 0.2433 0.037 Uiso 1 calc
H6C H 0.1266 0.4276 0.3025 0.037 Uiso 1 calc
C7 C 0.17245(10) 0.56787(17) 0.46368(17) 0.0313(4) Uani 1 d
H7A H 0.156 0.6345 0.4239 0.047 Uiso 1 calc
H7B H 0.2026 0.5858 0.5353 0.047 Uiso 1 calc
H7C H 0.1293 0.5259 0.4771 0.047 Uiso 1 calc
C8 C 0.24501(10) 0.39820(15) 0.45794(15) 0.0253(4) Uani 1 d
H8A H 0.2024 0.3522 0.4646 0.038 Uiso 1 calc
H8B H 0.2699 0.4179 0.5327 0.038 Uiso 1 calc
H8C H 0.2795 0.359 0.4181 0.038 Uiso 1 calc
N N 0.45022(10) 0.65784(18) 0.62523(14) 0.0441(5) Uani 1 d
H1N H 0.491 0.6639 0.6627 0.023(10) Uiso 0.5 d
H2N H 0.4188 0.6467 0.6434 0.019(12) Uiso 0.5 d
O O 0.39867(6) 0.66040(10) 0.44351(10) 0.0236(3) Uani 1 d
Cl1 Cl 0.47789(2) 0.85749(4) 0.40366(4) 0.03068(10) Uani 1 d
Cl2 Cl 0.58064(3) 0.78879(4) 0.59455(4) 0.03602(12) Uani 1 d
Cl3 Cl 0.55679(3) 0.65778(4) 0.39551(4) 0.03543(11) Uani 1 d
Br1 Br 0.34532(2) 0.48508(2) 0.27370(2) 0.02317(5) Uani 1 d
Br2 Br 0.25488(2) 0.70054(2) 0.28696(2) 0.02740(5) Uani 1 d

loop_
_atom_site_aniso_label
_atom_site_aniso_U_11
_atom_site_aniso_U_22
_atom_site_aniso_U_33
_atom_site_aniso_U_23
_atom_site_aniso_U_13
_atom_site_aniso_U_12
C1 0.0163(8) 0.0248(9) 0.0256(9) -0.0005(7) -0.0011(6) 0.0000(6)
C2 0.0184(8) 0.0234(8) 0.0222(8) 0.0004(7) -0.0032(6) -0.0032(6)
C3 0.0190(8) 0.0245(8) 0.0154(7) 0.0005(6) 0.0005(6) -0.0051(6)
C4 0.0189(7) 0.0156(7) 0.0141(7) 0.0004(6) 0.0006(6) 0.0011(6)
C5 0.0170(7) 0.0183(8) 0.0198(8) -0.0022(6) 0.0020(6) -0.0019(6)
C6 0.0212(8) 0.0234(8) 0.0263(9) -0.0026(7) -0.0051(7) -0.0024(7)
C7 0.0228(9) 0.0362(11) 0.0372(10) -0.0119(9) 0.0114(8) -0.0032(8)
C8 0.0243(8) 0.0254(9) 0.0253(9) 0.0055(7) 0.0011(7) -0.0057(7)
N 0.0328(10) 0.0756(14) 0.0198(8) 0.0099(9) -0.0092(7) -0.0297(10)
O 0.0194(6) 0.0327(7) 0.0172(6) 0.0024(5) -0.0020(5) -0.0106(5)
Cl1 0.0243(2) 0.0283(2) 0.0403(3) 0.01134(19) 0.00753(18) 0.00328(17)
Cl2 0.0249(2) 0.0430(3) 0.0365(3) -0.0038(2) -0.00695(19) -0.01251(19)
Cl3 0.0249(2) 0.0395(3) 0.0419(3) -0.0074(2) 0.00489(19) 0.00910(19)
Br1 0.02419(9) 0.02669(9) 0.01983(8) -0.00180(7) 0.00725(6) 0.00093(7)
Br2 0.03377(10) 0.01837(9) 0.02669(9) 0.00565(7) -0.00616(7) -0.00019(7)

loop_
_atom_type_symbol
_atom_type_description
_atom_type_scat_dispersion_real
_atom_type_scat_dispersion_imag
_atom_type_scat_source
C C 0.0033 0.0016 'International Tables Vol C Tables 4.2.6.8 and 6.1.1.4'
H H 0 0 'International Tables Vol C Tables 4.2.6.8 and 6.1.1.4'
N N 0.0061 0.0033 'International Tables Vol C Tables 4.2.6.8 and 6.1.1.4'
O O 0.0106 0.006 'International Tables Vol C Tables 4.2.6.8 and 6.1.1.4'
Cl Cl 0.1484 0.1585 'International Tables Vol C Tables 4.2.6.8 and 6.1.1.4'
Br Br -0.2901 2.4595 'International Tables Vol C Tables 4.2.6.8 and 6.1.1.4'

loop_
_geom_angle_atom_site_label_1
_geom_angle_atom_site_label_2
_geom_angle_atom_site_label_3
_geom_angle
C2 C1 Cl2 109.96(12)
C2 C1 Cl1 110.28(12)
Cl2 C1 Cl1 109.12(10)
C2 C1 Cl3 109.27(12)
Cl2 C1 Cl3 109.36(9)
Cl1 C1 Cl3 108.83(10)
N C2 O 124.17(16)
N C2 C1 126.81(16)
O C2 C1 109.01(14)
O C3 C4 109.21(13)
O C3 H3A 109.8
C4 C3 H3A 109.8
O C3 H3B 109.8
C4 C3 H3B 109.8
H3A C3 H3B 108.3
C3 C4 C5 113.05(13)
C3 C4 Br2 107.58(11)
C5 C4 Br2 110.70(10)
C3 C4 Br1 107.33(11)
C5 C4 Br1 111.21(10)
Br2 C4 Br1 106.69(7)
C6 C5 C7 107.99(14)
C6 C5 C8 109.01(14)
C7 C5 C8 108.40(15)
C6 C5 C4 111.48(14)
C7 C5 C4 110.27(13)
C8 C5 C4 109.62(13)
C5 C6 H6A 109.5
C5 C6 H6B 109.5
H6A C6 H6B 109.5
C5 C6 H6C 109.5
H6A C6 H6C 109.5
H6B C6 H6C 109.5
C5 C7 H7A 109.5
C5 C7 H7B 109.5
H7A C7 H7B 109.5
C5 C7 H7C 109.5
H7A C7 H7C 109.5
H7B C7 H7C 109.5
C5 C8 H8A 109.5
C5 C8 H8B 109.5
H8A C8 H8B 109.5
C5 C8 H8C 109.5
H8A C8 H8C 109.5
H8B C8 H8C 109.5
C2 N H1N 110.8
C2 N H2N 121.7
H1N N H2N 127.1
C2 O C3 114.84(13)

loop_
_geom_bond_atom_site_label_1
_geom_bond_atom_site_label_2
_geom_bond_distance
C1 C2 1.541(2)
C1 Cl2 1.7649(17)
C1 Cl1 1.7680(18)
C1 Cl3 1.7694(18)
C2 N 1.222(2)
C2 O 1.3327(19)
C3 O 1.4408(19)
C3 C4 1.516(2)
C3 H3A 0.99
C3 H3B 0.99
C4 C5 1.554(2)
C4 Br2 1.9691(16)
C4 Br1 1.9707(16)
C5 C6 1.531(2)
C5 C7 1.538(2)
C5 C8 1.539(2)
C6 H6A 0.98
C6 H6B 0.98
C6 H6C 0.98
C7 H7A 0.98
C7 H7B 0.98
C7 H7C 0.98
C8 H8A 0.98
C8 H8B 0.98
C8 H8C 0.98
N H1N 0.816
N H2N 0.662

loop_
_geom_hbond_atom_site_label_D
_geom_hbond_atom_site_label_H
_geom_hbond_atom_site_label_A
_geom_hbond_distance_DH
_geom_hbond_distance_HA
_geom_hbond_distance_DA
_geom_hbond_angle_DHA
_geom_hbond_site_symmetry_A
C3 H3B Cl3 0.99 2.96 3.9244(18) 165.8 5_666
N H1N N 0.816 2.629 3.282(3) 138.1 2_656
N H1N Cl2 0.816 2.488 2.9587(18) 117.9 .
N H2N Br1 0.662 2.760 3.3345(18) 147.0 6_566

loop_
_geom_torsion_atom_site_label_1
_geom_torsion_atom_site_label_2
_geom_torsion_atom_site_label_3
_geom_torsion_atom_site_label_4
_geom_torsion
Cl2 C1 C2 N -6.8(3)
Cl1 C1 C2 N -127.1(2)
Cl3 C1 C2 N 113.3(2)
Cl2 C1 C2 O 173.49(12)
Cl1 C1 C2 O 53.11(17)
Cl3 C1 C2 O -66.48(16)
O C3 C4 C5 -179.32(13)
O C3 C4 Br2 -56.79(15)
O C3 C4 Br1 57.69(15)
C3 C4 C5 C6 -179.15(14)
Br2 C4 C5 C6 60.08(15)
Br1 C4 C5 C6 -58.33(15)
C3 C4 C5 C7 60.91(18)
Br2 C4 C5 C7 -59.86(16)
Br1 C4 C5 C7 -178.27(12)
C3 C4 C5 C8 -58.36(18)
Br2 C4 C5 C8 -179.12(11)
Br1 C4 C5 C8 62.46(15)
N C2 O C3 -2.3(3)
C1 C2 O C3 177.49(14)
C4 C3 O C2 -173.10(14)
